data_8106749
loop_
_publ_author_name
'Li, Peng-Peng'
'Zhao, Li'
'Liu, Guo-Hua'
'Zhao, Ji-Xing'
'Zhu, Zhao-Bin'

_publ_section_title
;
 Synthesis and crystal structure of
 1-{4-[(2-hydroxy-benzylidene)amino]phenyl}ethanone oxime, C15H14N2O2
;
_journal_issue 6
_journal_name_full 'Zeitschrift f\"ur Kristallographie - New Crystal Structures'
_journal_page_first 1005
_journal_page_last 1006
_journal_paper_doi 10.1515/ncrs-2017-0134
_journal_volume 232
_journal_year 2017
_chemical_formula_moiety 'C15 H14 N2 O2'
_chemical_formula_sum 'C15 H14 N2 O2'
_chemical_formula_weight 254.28
_space_group_crystal_system monoclinic
_space_group_IT_number 14
_space_group_name_Hall '-P 2ybc'
_space_group_name_H-M_alt 'P 1 21/c 1'
_atom_sites_solution_hydrogens mixed
_atom_sites_solution_primary direct
_cell_angle_alpha 90
_cell_angle_beta 97.972(9)
_cell_angle_gamma 90
_cell_formula_units_Z 4
_cell_length_a 13.5809(12)
_cell_length_b 9.7794(14)
_cell_length_c 9.8883(9)
_cell_measurement_reflns_used 658
_cell_measurement_temperature 290.83(10)
_cell_measurement_theta_max 22.1910
_cell_measurement_theta_min 3.9960
_cell_volume 1300.6(3)
_computing_cell_refinement
;
CrysAlisPro, Agilent Technologies,
Version 1.171.37.35 (release 13-08-2014 CrysAlis171 .NET)
(compiled Aug 13 2014,18:06:01)
;
_computing_data_collection
;
CrysAlisPro, Agilent Technologies,
Version 1.171.37.35 (release 13-08-2014 CrysAlis171 .NET)
(compiled Aug 13 2014,18:06:01)
;
_computing_data_reduction
;
CrysAlisPro, Agilent Technologies,
Version 1.171.37.35 (release 13-08-2014 CrysAlis171 .NET)
(compiled Aug 13 2014,18:06:01)
;
_computing_molecular_graphics 'Olex2 (Dolomanov et al., 2009)'
_computing_publication_material 'Olex2 (Dolomanov et al., 2009)'
_computing_structure_refinement 'ShelXL (Sheldrick, 2015)'
_computing_structure_solution 'ShelXS (Sheldrick, 2008)'
_diffrn_ambient_environment air
_diffrn_ambient_temperature 290.83(10)
_diffrn_detector 'CCD plate'
_diffrn_detector_area_resol_mean 16.0733
_diffrn_detector_type Eos
_diffrn_measured_fraction_theta_full 0.998
_diffrn_measured_fraction_theta_max 0.998
_diffrn_measurement_details
;
#__ type_ start__ end____ width___ exp.time_
  1 omega   -8.00   37.00   1.5000    6.0000
omega____ theta____ kappa____ phi______ frames
    -       20.5854  -57.0000   30.0000 30

#__ type_ start__ end____ width___ exp.time_
  2 omega  -17.00   20.50   1.5000    6.0000
omega____ theta____ kappa____ phi______ frames
    -      -17.1479  -99.0000 -180.0000 25

#__ type_ start__ end____ width___ exp.time_
  3 omega  -34.00   35.00   1.5000    6.0000
omega____ theta____ kappa____ phi______ frames
    -       20.5854  -57.0000 -180.0000 46

#__ type_ start__ end____ width___ exp.time_
  4 omega   -1.00   69.50   1.5000    6.0000
omega____ theta____ kappa____ phi______ frames
    -       20.5854   38.0000 -180.0000 47
;
_diffrn_measurement_device 'four-circle diffractometer'
_diffrn_measurement_device_type 'SuperNova, Dual, Cu at zero, Eos'
_diffrn_measurement_method '\w scans'
_diffrn_orient_matrix_UB_11 -0.0269377000
_diffrn_orient_matrix_UB_12 -0.0614133000
_diffrn_orient_matrix_UB_13 0.0054291000
_diffrn_orient_matrix_UB_21 -0.0431395000
_diffrn_orient_matrix_UB_22 0.0384770000
_diffrn_orient_matrix_UB_23 0.0076068000
_diffrn_orient_matrix_UB_31 -0.0139854000
_diffrn_orient_matrix_UB_32 -0.0005713000
_diffrn_orient_matrix_UB_33 -0.0718715000
_diffrn_radiation_monochromator mirror
_diffrn_radiation_probe x-ray
_diffrn_radiation_type MoK\a
_diffrn_radiation_wavelength 0.710
_diffrn_reflns_av_R_equivalents 0.0423
_diffrn_reflns_av_unetI/netI 0.0804
_diffrn_reflns_Laue_measured_fraction_full 0.998
_diffrn_reflns_Laue_measured_fraction_max 0.998
_diffrn_reflns_limit_h_max 16
_diffrn_reflns_limit_h_min -16
_diffrn_reflns_limit_k_max 11
_diffrn_reflns_limit_k_min -12
_diffrn_reflns_limit_l_max 12
_diffrn_reflns_limit_l_min -12
_diffrn_reflns_number 4966
_diffrn_reflns_point_group_measured_fraction_full 0.998
_diffrn_reflns_point_group_measured_fraction_max 0.998
_diffrn_reflns_theta_full 25.214
_diffrn_reflns_theta_max 25.991
_diffrn_reflns_theta_min 3.437
_diffrn_source 'SuperNova (Mo) X-ray Source'
_exptl_absorpt_coefficient_mu 0.088
_exptl_absorpt_correction_T_max 1.00000
_exptl_absorpt_correction_T_min 0.94028
_exptl_absorpt_correction_type multi-scan
_exptl_absorpt_process_details
;
CrysAlisPro, Agilent Technologies,
Version 1.171.37.35 (release 13-08-2014 CrysAlis171 .NET)
(compiled Aug 13 2014,18:06:01)
Empirical absorption correction using spherical harmonics,
 implemented in SCALE3 ABSPACK scaling algorithm.
;
_exptl_crystal_colour 'clear light orange'
_exptl_crystal_colour_lustre clear
_exptl_crystal_colour_modifier light
_exptl_crystal_colour_primary orange
_exptl_crystal_density_diffrn 1.299
_exptl_crystal_description block
_exptl_crystal_F_000 536
_exptl_crystal_size_max 0.21
_exptl_crystal_size_mid 0.17
_exptl_crystal_size_min 0.14
_refine_diff_density_max 0.162
_refine_diff_density_min -0.249
_refine_diff_density_rms 0.049
_refine_ls_extinction_coef .
_refine_ls_extinction_method none
_refine_ls_goodness_of_fit_ref 1.034
_refine_ls_hydrogen_treatment mixed
_refine_ls_matrix_type full
_refine_ls_number_parameters 178
_refine_ls_number_reflns 2551
_refine_ls_number_restraints 0
_refine_ls_restrained_S_all 1.034
_refine_ls_R_factor_all 0.1334
_refine_ls_R_factor_gt 0.0635
_refine_ls_shift/su_max 0.000
_refine_ls_shift/su_mean 0.000
_refine_ls_structure_factor_coef Fsqd
_refine_ls_weighting_details 'w=1/[\s^2^(Fo^2^)+(0.0573P)^2^+0.0149P] where P=(Fo^2^+2Fc^2^)/3'
_refine_ls_weighting_scheme calc
_refine_ls_wR_factor_gt 0.1278
_refine_ls_wR_factor_ref 0.1758
_reflns_Friedel_coverage 0.000
_reflns_Friedel_fraction_full .
_reflns_Friedel_fraction_max .
_reflns_number_gt 1248
_reflns_number_total 2551
_reflns_threshold_expression 'I > 2\s(I)'
_cod_data_source_file suppl_ncrs-2017-0134_suppl.cif
_cod_data_source_block d933
_cod_database_code 8106749
_shelx_space_group_comment
;
The symmetry employed for this shelxl refinement is uniquely defined
by the following loop, which should always be used as a source of
symmetry information in preference to the above space-group names.
They are only intended as comments.
;
_reflns_odcompleteness_completeness 99.65
_reflns_odcompleteness_iscentric 1
_reflns_odcompleteness_theta 26.32
_olex2_refinement_description
;
1. Fixed Uiso
 At 1.2 times of:
  All C(H) groups
 At 1.5 times of:
  All C(H,H,H) groups, All O(H) groups
2.a Aromatic/amide H refined with riding coordinates:
 C2(H2A), C3(H3), C4(H4), C5(H5), C7(H7), C9(H9), C10(H10), C12(H12), C13(H13)
2.b Idealised Me refined as rotating group:
 C15(H15A,H15B,H15C)
2.c Idealised tetrahedral OH refined as rotating group:
 O2(H2)
;
_shelx_shelxl_version_number 2014/7
_olex2_date_sample_data_collection 2016-03-16
_olex2_submission_special_instructions 'No special instructions were received'

loop_
_space_group_symop_operation_xyz
'x, y, z'
'-x, y+1/2, -z+1/2'
'-x, -y, -z'
'x, -y-1/2, z-1/2'

loop_
_atom_site_label
_atom_site_type_symbol
_atom_site_fract_x
_atom_site_fract_y
_atom_site_fract_z
_atom_site_U_iso_or_equiv
_atom_site_adp_type
_atom_site_occupancy
_atom_site_site_symmetry_order
_atom_site_calc_flag
_atom_site_refinement_flags_posn
_atom_site_refinement_flags_adp
_atom_site_refinement_flags_occupancy
_atom_site_disorder_assembly
_atom_site_disorder_group
O1 O -0.60627(16) 0.0413(3) 0.0040(2) 0.0615(7) Uani 1 1 d . . . . .
H1 H -0.562(2) 0.052(4) 0.082(3) 0.081(12) Uiso 1 1 d . . . . .
O2 O 0.00342(14) 0.0658(3) 0.6523(2) 0.0658(7) Uani 1 1 d . . . . .
H2 H 0.0486 0.0370 0.6130 0.099 Uiso 1 1 calc GR . . . .
N1 N -0.52562(17) 0.0860(3) 0.2524(2) 0.0502(7) Uani 1 1 d . . . . .
N2 N -0.08717(18) 0.0587(3) 0.5634(2) 0.0543(7) Uani 1 1 d . . . . .
C1 C -0.6937(2) 0.0739(3) 0.0458(3) 0.0478(8) Uani 1 1 d . . . . .
C2 C -0.7794(2) 0.0669(4) -0.0466(3) 0.0599(10) Uani 1 1 d . . . . .
H2A H -0.7760 0.0392 -0.1358 0.072 Uiso 1 1 calc R . . . .
C3 C -0.8700(2) 0.1003(4) -0.0082(3) 0.0681(11) Uani 1 1 d . . . . .
H3 H -0.9273 0.0940 -0.0714 0.082 Uiso 1 1 calc R . . . .
C4 C -0.8769(2) 0.1432(4) 0.1233(4) 0.0680(10) Uani 1 1 d . . . . .
H4 H -0.9381 0.1663 0.1488 0.082 Uiso 1 1 calc R . . . .
C5 C -0.7913(2) 0.1512(3) 0.2163(3) 0.0574(9) Uani 1 1 d . . . . .
H5 H -0.7955 0.1808 0.3048 0.069 Uiso 1 1 calc R . . . .
C6 C -0.6988(2) 0.1160(3) 0.1807(3) 0.0466(8) Uani 1 1 d . . . . .
C7 C -0.6110(2) 0.1218(3) 0.2818(3) 0.0505(8) Uani 1 1 d . . . . .
H7 H -0.6166 0.1519 0.3696 0.061 Uiso 1 1 calc R . . . .
C8 C -0.4381(2) 0.0941(3) 0.3487(3) 0.0466(8) Uani 1 1 d . . . . .
C9 C -0.3655(2) -0.0028(3) 0.3420(3) 0.0522(9) Uani 1 1 d . . . . .
H9 H -0.3766 -0.0732 0.2785 0.063 Uiso 1 1 calc R . . . .
C10 C -0.2764(2) 0.0031(3) 0.4280(3) 0.0497(8) Uani 1 1 d . . . . .
H10 H -0.2290 -0.0648 0.4237 0.060 Uiso 1 1 calc R . . . .
C11 C -0.2565(2) 0.1109(3) 0.5223(3) 0.0451(8) Uani 1 1 d . . . . .
C12 C -0.3308(2) 0.2057(4) 0.5288(3) 0.0592(9) Uani 1 1 d . . . . .
H12 H -0.3205 0.2760 0.5925 0.071 Uiso 1 1 calc R . . . .
C13 C -0.4200(2) 0.1990(4) 0.4433(3) 0.0601(9) Uani 1 1 d . . . . .
H13 H -0.4683 0.2652 0.4491 0.072 Uiso 1 1 calc R . . . .
C14 C -0.1591(2) 0.1206(3) 0.6089(3) 0.0489(8) Uani 1 1 d . . . . .
C15 C -0.1479(2) 0.1989(4) 0.7415(3) 0.0672(10) Uani 1 1 d . . . . .
H15A H -0.0912 0.1652 0.8009 0.101 Uiso 1 1 calc GR . . . .
H15B H -0.2066 0.1872 0.7843 0.101 Uiso 1 1 calc GR . . . .
H15C H -0.1388 0.2942 0.7235 0.101 Uiso 1 1 calc GR . . . .

loop_
_atom_site_aniso_label
_atom_site_aniso_U_11
_atom_site_aniso_U_22
_atom_site_aniso_U_33
_atom_site_aniso_U_23
_atom_site_aniso_U_13
_atom_site_aniso_U_12
O1 0.0504(13) 0.084(2) 0.0510(12) -0.0072(12) 0.0110(11) -0.0007(13)
O2 0.0425(12) 0.088(2) 0.0653(13) -0.0127(12) 0.0026(11) -0.0031(13)
N1 0.0431(14) 0.0530(19) 0.0536(14) -0.0016(12) 0.0033(12) 0.0033(13)
N2 0.0408(14) 0.067(2) 0.0540(14) -0.0038(13) 0.0019(12) -0.0017(14)
C1 0.0475(18) 0.049(2) 0.0491(17) 0.0041(15) 0.0136(15) -0.0006(15)
C2 0.0537(19) 0.074(3) 0.0500(17) 0.0025(17) -0.0005(16) -0.0021(19)
C3 0.049(2) 0.079(3) 0.073(2) 0.017(2) -0.0027(17) 0.0050(19)
C4 0.049(2) 0.069(3) 0.087(2) 0.006(2) 0.0164(18) 0.0070(19)
C5 0.0528(19) 0.054(2) 0.0666(19) -0.0023(17) 0.0134(17) 0.0026(18)
C6 0.0417(17) 0.041(2) 0.0576(17) 0.0058(14) 0.0089(14) 0.0007(15)
C7 0.0494(18) 0.051(2) 0.0517(16) -0.0017(15) 0.0095(15) -0.0045(17)
C8 0.0455(17) 0.048(2) 0.0466(16) -0.0033(15) 0.0060(14) -0.0027(16)
C9 0.0516(18) 0.055(2) 0.0497(17) -0.0108(15) 0.0064(15) 0.0031(17)
C10 0.0453(17) 0.050(2) 0.0538(17) -0.0069(15) 0.0085(15) 0.0079(16)
C11 0.0456(17) 0.043(2) 0.0468(16) -0.0040(14) 0.0082(14) -0.0015(15)
C12 0.0553(19) 0.054(2) 0.067(2) -0.0189(17) 0.0036(16) 0.0023(18)
C13 0.0505(19) 0.053(2) 0.076(2) -0.0153(18) 0.0051(16) 0.0103(17)
C14 0.0484(18) 0.049(2) 0.0503(17) -0.0015(15) 0.0109(15) -0.0005(16)
C15 0.068(2) 0.072(3) 0.0600(19) -0.0172(18) 0.0046(17) 0.000(2)

loop_
_atom_type_symbol
_atom_type_description
_atom_type_scat_dispersion_real
_atom_type_scat_dispersion_imag
_atom_type_scat_source
C C 0.0033 0.0016 'International Tables Vol C Tables 4.2.6.8 and 6.1.1.4'
H H 0.0000 0.0000 'International Tables Vol C Tables 4.2.6.8 and 6.1.1.4'
N N 0.0061 0.0033 'International Tables Vol C Tables 4.2.6.8 and 6.1.1.4'
O O 0.0106 0.0060 'International Tables Vol C Tables 4.2.6.8 and 6.1.1.4'

loop_
_geom_angle_atom_site_label_1
_geom_angle_atom_site_label_2
_geom_angle_atom_site_label_3
_geom_angle
_geom_angle_site_symmetry_1
_geom_angle_site_symmetry_3
C1 O1 H1 103(2) . .
N2 O2 H2 109.5 . .
C7 N1 C8 122.2(2) . .
C14 N2 O2 113.5(2) . .
O1 C1 C2 118.9(3) . .
O1 C1 C6 121.4(3) . .
C2 C1 C6 119.7(3) . .
C1 C2 H2A 119.7 . .
C3 C2 C1 120.7(3) . .
C3 C2 H2A 119.7 . .
C2 C3 H3 119.6 . .
C2 C3 C4 120.8(3) . .
C4 C3 H3 119.6 . .
C3 C4 H4 120.5 . .
C5 C4 C3 118.9(3) . .
C5 C4 H4 120.5 . .
C4 C5 H5 119.2 . .
C4 C5 C6 121.5(3) . .
C6 C5 H5 119.2 . .
C1 C6 C7 121.5(3) . .
C5 C6 C1 118.4(3) . .
C5 C6 C7 120.1(3) . .
N1 C7 C6 121.1(3) . .
N1 C7 H7 119.4 . .
C6 C7 H7 119.4 . .
C9 C8 N1 117.9(3) . .
C9 C8 C13 118.7(3) . .
C13 C8 N1 123.3(3) . .
C8 C9 H9 119.5 . .
C8 C9 C10 121.0(3) . .
C10 C9 H9 119.5 . .
C9 C10 H10 119.7 . .
C9 C10 C11 120.7(3) . .
C11 C10 H10 119.7 . .
C10 C11 C14 120.4(3) . .
C12 C11 C10 117.4(3) . .
C12 C11 C14 122.2(3) . .
C11 C12 H12 119.2 . .
C11 C12 C13 121.7(3) . .
C13 C12 H12 119.2 . .
C8 C13 H13 119.7 . .
C12 C13 C8 120.5(3) . .
C12 C13 H13 119.7 . .
N2 C14 C11 115.5(2) . .
N2 C14 C15 123.7(3) . .
C11 C14 C15 120.8(3) . .
C14 C15 H15A 109.5 . .
C14 C15 H15B 109.5 . .
C14 C15 H15C 109.5 . .
H15A C15 H15B 109.5 . .
H15A C15 H15C 109.5 . .
H15B C15 H15C 109.5 . .

loop_
_geom_bond_atom_site_label_1
_geom_bond_atom_site_label_2
_geom_bond_distance
_geom_bond_site_symmetry_2
O1 H1 0.92(3) .
O1 C1 1.349(3) .
O2 H2 0.8200 .
O2 N2 1.411(3) .
N1 C7 1.282(3) .
N1 C8 1.418(3) .
N2 C14 1.283(4) .
C1 C2 1.379(4) .
C1 C6 1.407(4) .
C2 H2A 0.9300 .
C2 C3 1.377(4) .
C3 H3 0.9300 .
C3 C4 1.382(5) .
C4 H4 0.9300 .
C4 C5 1.380(4) .
C5 H5 0.9300 .
C5 C6 1.395(4) .
C6 C7 1.447(4) .
C7 H7 0.9300 .
C8 C9 1.376(4) .
C8 C13 1.387(4) .
C9 H9 0.9300 .
C9 C10 1.381(4) .
C10 H10 0.9300 .
C10 C11 1.408(4) .
C11 C12 1.378(4) .
C11 C14 1.476(4) .
C12 H12 0.9300 .
C12 C13 1.379(4) .
C13 H13 0.9300 .
C14 C15 1.507(4) .
C15 H15A 0.9600 .
C15 H15B 0.9600 .
C15 H15C 0.9600 .

loop_
_geom_torsion_atom_site_label_1
_geom_torsion_atom_site_label_2
_geom_torsion_atom_site_label_3
_geom_torsion_atom_site_label_4
_geom_torsion
_geom_torsion_site_symmetry_1
_geom_torsion_site_symmetry_2
_geom_torsion_site_symmetry_3
_geom_torsion_site_symmetry_4
O1 C1 C2 C3 -179.5(3) . . . .
O1 C1 C6 C5 178.6(3) . . . .
O1 C1 C6 C7 -2.1(5) . . . .
O2 N2 C14 C11 -177.4(2) . . . .
O2 N2 C14 C15 2.6(5) . . . .
N1 C8 C9 C10 176.7(3) . . . .
N1 C8 C13 C12 -176.0(3) . . . .
C1 C2 C3 C4 0.7(6) . . . .
C1 C6 C7 N1 -1.4(5) . . . .
C2 C1 C6 C5 -0.8(5) . . . .
C2 C1 C6 C7 178.5(3) . . . .
C2 C3 C4 C5 -0.4(6) . . . .
C3 C4 C5 C6 -0.6(6) . . . .
C4 C5 C6 C1 1.2(5) . . . .
C4 C5 C6 C7 -178.2(3) . . . .
C5 C6 C7 N1 177.9(3) . . . .
C6 C1 C2 C3 -0.1(5) . . . .
C7 N1 C8 C9 146.9(3) . . . .
C7 N1 C8 C13 -37.1(5) . . . .
C8 N1 C7 C6 178.3(3) . . . .
C8 C9 C10 C11 -1.9(4) . . . .
C9 C8 C13 C12 0.0(5) . . . .
C9 C10 C11 C12 2.8(4) . . . .
C9 C10 C11 C14 -176.8(3) . . . .
C10 C11 C12 C13 -2.4(5) . . . .
C10 C11 C14 N2 22.7(4) . . . .
C10 C11 C14 C15 -157.4(3) . . . .
C11 C12 C13 C8 1.0(5) . . . .
C12 C11 C14 N2 -156.8(3) . . . .
C12 C11 C14 C15 23.1(5) . . . .
C13 C8 C9 C10 0.5(4) . . . .
C14 C11 C12 C13 177.2(3) . . . .
